data_1528524
loop_
_publ_author_name
'Georgopoulos, S.L.'
'de Oliveira, L.F.C.'
'Diniz, R.'
'Rodrigues, B.L.'

_publ_section_title
;
 Crystal structure and Raman spectra of rubidium hydrogen squarate
;
_journal_name_full 'Journal of Molecular Structure'
_journal_page_first 61
_journal_page_last 66
_journal_volume 741
_journal_year 2005
_chemical_formula_sum 'C4 H O4 Rb'
_chemical_name_systematic 'Rb H C4 O4'
_space_group_IT_number 14
_symmetry_space_group_name_Hall '-P 2ybc'
_symmetry_space_group_name_H-M 'P 1 21/c 1'
_cell_angle_alpha 90
_cell_angle_beta 96.25
_cell_angle_gamma 90
_cell_formula_units_Z 4
_cell_length_a 4.1472
_cell_length_b 15.8467
_cell_length_c 8.0608
_cell_volume 526.603
_citation_journal_id_ASTM JMOSB4
_cod_data_source_file Georgopoulos_JMOSB4_2005_974.cif
_cod_data_source_block C4H1O4Rb1
_cod_original_cell_volume 526.6025
_cod_original_formula_sum 'C4 H1 O4 Rb1'
_cod_database_code 1528524

loop_
_symmetry_equiv_pos_as_xyz
x,y,z
-x,y+1/2,-z+1/2
-x,-y,-z
x,-y-1/2,z-1/2

loop_
_atom_site_label
_atom_site_type_symbol
_atom_site_fract_x
_atom_site_fract_y
_atom_site_fract_z
_atom_site_occupancy
_atom_site_U_iso_or_equiv
C1 C+2 -0.1518 0.2104 0.6982 1 0.0
O4 O-2 -0.2598 0.058 0.6388 1 0.0
H1 H-1 -0.4504 0.2377 0.5363 1 0.0
O1 O-2 -0.323 0.2636 0.6027 1 0.0
C4 C+2 -0.1338 0.1191 0.7144 1 0.0
O2 O-2 0.2346 0.28856 0.896 1 0.0
Rb1 Rb+1 0.71565 0.43049 0.7595 1 0.0
C3 C+2 0.1122 0.132 0.8636 1 0.0
O3 O-2 0.2537 0.0842 0.9678 1 0.0
C2 C+2 0.095 0.2233 0.8316 1 0.0
